data_1559845
loop_
_publ_author_name
'Liu, Xinye'
'Li, Bo'
'Yang, Wei'
'Yao, Yang-Rong'
'Yang, Le'
'Zhuang, Jiaxin'
'Li, Xiaomeng'
'Jin, Peng'
'Chen, Ning'

_publ_section_title
;
 Synthesis and characterization of carbene derivatives of Th@<i>C</i>
 <sub>3v</sub>(8)-C<sub>82</sub> and U@<i>C</i>
 <sub>2v</sub>(9)-C<sub>82</sub>: exceptional chemical properties induced
 by strong actinide-carbon cage interaction.
;
_journal_issue 7
_journal_name_full 'Chemical science'
_journal_page_first 2488
_journal_page_last 2497
_journal_paper_doi 10.1039/d0sc06111e
_journal_volume 12
_journal_year 2020
_chemical_formula_sum 'C189 H28 S10 Th2'
_chemical_formula_weight 3082.79
_space_group_crystal_system orthorhombic
_space_group_IT_number 61
_space_group_name_Hall '-P 2ac 2ab'
_space_group_name_H-M_alt 'P b c a'
_atom_sites_solution_hydrogens geom
_audit_creation_method SHELXL-2018/1
_audit_update_record
;
2020-09-14 deposited with the CCDC.	2020-12-18 downloaded from the CCDC.
;
_cell_angle_alpha 90
_cell_angle_beta 90
_cell_angle_gamma 90
_cell_formula_units_Z 4
_cell_length_a 21.6511(4)
_cell_length_b 21.3564(4)
_cell_length_c 22.0916(4)
_cell_measurement_reflns_used 9439
_cell_measurement_temperature 173(2)
_cell_measurement_theta_max 72.12
_cell_measurement_theta_min 3.53
_cell_volume 10214.9(3)
_computing_cell_refinement 'Bruker SAINT'
_computing_data_collection 'Bruker APEX2'
_computing_data_reduction 'Bruker SAINT'
_computing_molecular_graphics 'Bruker SHELXTL'
_computing_publication_material 'Bruker SHELXTL'
_computing_structure_refinement 'SHELXL-2018/1 (Sheldrick, 2018)'
_computing_structure_solution 'SHELXT 2014/5 (Sheldrick, 2014)'
_diffrn_ambient_temperature 173(2)
_diffrn_measured_fraction_theta_full 1.000
_diffrn_measured_fraction_theta_max 0.999
_diffrn_measurement_device_type 'Bruker APEX-II CCD'
_diffrn_measurement_method '\f and \w scans'
_diffrn_radiation_type CuK\a
_diffrn_radiation_wavelength 1.54178
_diffrn_reflns_av_R_equivalents 0.0361
_diffrn_reflns_av_unetI/netI 0.0161
_diffrn_reflns_Laue_measured_fraction_full 1.000
_diffrn_reflns_Laue_measured_fraction_max 0.999
_diffrn_reflns_limit_h_max 20
_diffrn_reflns_limit_h_min -26
_diffrn_reflns_limit_k_max 26
_diffrn_reflns_limit_k_min -25
_diffrn_reflns_limit_l_max 27
_diffrn_reflns_limit_l_min -27
_diffrn_reflns_number 106169
_diffrn_reflns_point_group_measured_fraction_full 1.000
_diffrn_reflns_point_group_measured_fraction_max 0.999
_diffrn_reflns_theta_full 67.679
_diffrn_reflns_theta_max 72.157
_diffrn_reflns_theta_min 3.529
_exptl_absorpt_coefficient_mu 11.854
_exptl_crystal_colour black
_exptl_crystal_density_diffrn 2.005
_exptl_crystal_description block
_exptl_crystal_F_000 6008
_exptl_crystal_size_max 0.20
_exptl_crystal_size_mid 0.15
_exptl_crystal_size_min 0.15
_exptl_transmission_factor_max 0.7536
_exptl_transmission_factor_min 0.353
_refine_diff_density_max 3.852
_refine_diff_density_min -1.110
_refine_diff_density_rms 0.105
_refine_ls_extinction_method none
_refine_ls_goodness_of_fit_ref 1.060
_refine_ls_hydrogen_treatment constr
_refine_ls_matrix_type full
_refine_ls_number_parameters 984
_refine_ls_number_reflns 10067
_refine_ls_number_restraints 85
_refine_ls_restrained_S_all 1.061
_refine_ls_R_factor_all 0.0305
_refine_ls_R_factor_gt 0.0289
_refine_ls_shift/su_max 0.002
_refine_ls_shift/su_mean 0.000
_refine_ls_structure_factor_coef Fsqd
_refine_ls_weighting_details 'w=1/[\s^2^(Fo^2^)+(0.0371P)^2^+35.3779P] where P=(Fo^2^+2Fc^2^)/3'
_refine_ls_weighting_scheme calc
_refine_ls_wR_factor_gt 0.0748
_refine_ls_wR_factor_ref 0.0761
_reflns_Friedel_coverage 0.000
_reflns_number_gt 9544
_reflns_number_total 10067
_reflns_threshold_expression 'I > 2\s(I)'
_cod_data_source_file d0sc06111e2.cif
_cod_data_source_block ta_a
_cod_depositor_comments
;Adding full bibliography for 1559845--1559846.cif.

 Adding full bibliography for 1559845--1559846.cif.
;
_cod_database_code 1559845
_shelx_shelxl_version_number 2018/1
_shelx_space_group_comment
;
The symmetry employed for this shelxl refinement is uniquely defined
by the following loop, which should always be used as a source of
symmetry information in preference to the above space-group names.
They are only intended as comments.
;
_shelx_estimated_absorpt_t_min 0.353
_shelx_estimated_absorpt_t_max 0.7536

loop_
_space_group_symop_operation_xyz
'x, y, z'
'-x+1/2, -y, z+1/2'
'-x, y+1/2, -z+1/2'
'x+1/2, -y+1/2, -z'
'-x, -y, -z'
'x-1/2, y, -z-1/2'
'x, -y-1/2, z-1/2'
'-x-1/2, y-1/2, z'

loop_
_atom_site_label
_atom_site_type_symbol
_atom_site_fract_x
_atom_site_fract_y
_atom_site_fract_z
_atom_site_U_iso_or_equiv
_atom_site_adp_type
_atom_site_occupancy
_atom_site_site_symmetry_order
_atom_site_calc_flag
_atom_site_refinement_flags_posn
_atom_site_refinement_flags_adp
_atom_site_refinement_flags_occupancy
_atom_site_disorder_assembly
_atom_site_disorder_group
Th01 Th 0.63971(2) 0.62999(2) 0.40781(2) 0.01590(5) Uani 1 1 d . . . A 1
C01E C 0.64718(16) 0.51818(17) 0.36609(16) 0.0190(7) Uani 1 1 d . . . A 1
C02E C 0.62599(17) 0.51053(16) 0.42858(16) 0.0194(7) Uani 1 1 d . . . A 1
C03E C 0.68016(17) 0.51152(15) 0.46582(16) 0.0192(7) Uani 1 1 d . . . A 1
C04E C 0.73141(16) 0.52947(15) 0.42997(16) 0.0192(7) Uani 1 1 d . . . A 1
C05E C 0.71120(16) 0.54007(16) 0.36898(16) 0.0193(7) Uani 1 1 d . . . A 1
C06E C 0.73777(16) 0.59329(17) 0.33672(16) 0.0204(7) Uani 1 1 d . . . A 1
C07E C 0.69786(17) 0.63385(17) 0.30068(15) 0.0199(7) Uani 1 1 d . . . A 1
C08E C 0.62892(18) 0.62954(17) 0.29571(16) 0.0208(7) Uani 1 1 d . . . A 1
C09E C 0.58859(16) 0.57866(17) 0.31538(15) 0.0193(7) Uani 1 1 d . . . A 1
C10E C 0.54104(16) 0.59885(17) 0.35773(16) 0.0200(7) Uani 1 1 d . . . A 1
C11E C 0.52808(16) 0.57442(17) 0.41945(17) 0.0215(7) Uani 1 1 d . . . A 1
C12E C 0.56839(16) 0.53408(16) 0.45526(16) 0.0193(7) Uani 1 1 d . . . A 1
C13E C 0.56944(17) 0.54467(17) 0.51934(17) 0.0219(7) Uani 1 1 d . . . A 1
C14E C 0.62374(18) 0.53639(17) 0.55654(16) 0.0224(7) Uani 1 1 d . . . A 1
C15E C 0.68094(18) 0.52094(16) 0.53005(16) 0.0221(7) Uani 1 1 d . . . A 1
C16E C 0.73523(18) 0.54286(17) 0.55715(17) 0.0241(8) Uani 1 1 d . . . A 1
C17E C 0.78780(17) 0.56103(18) 0.52044(18) 0.0251(8) Uani 1 1 d . . . A 1
C18E C 0.78481(16) 0.55681(17) 0.45728(17) 0.0221(7) Uani 1 1 d . . . A 1
C19E C 0.81512(16) 0.60342(18) 0.42238(18) 0.0230(8) Uani 1 1 d . . . A 1
C20E C 0.79017(16) 0.62212(18) 0.36455(17) 0.0223(8) Uani 1 1 d . . . A 1
C21E C 0.80533(16) 0.68690(18) 0.35791(16) 0.0230(8) Uani 1 1 d . . . A 1
C22E C 0.76655(17) 0.72766(18) 0.32496(15) 0.0229(8) Uani 1 1 d . . . A 1
C23E C 0.71245(18) 0.69995(18) 0.29910(15) 0.0222(7) Uani 1 1 d . . . A 1
C24E C 0.65754(18) 0.73533(18) 0.29553(15) 0.0223(7) Uani 1 1 d . . . A 1
C25E C 0.60719(17) 0.69339(17) 0.29687(15) 0.0210(7) Uani 1 1 d . . . A 1
C26E C 0.55080(17) 0.71198(18) 0.32522(16) 0.0226(7) Uani 1 1 d . . . A 1
C27E C 0.52027(16) 0.66298(18) 0.35778(16) 0.0221(7) Uani 1 1 d . . . A 1
C28E C 0.48986(16) 0.67656(19) 0.41286(17) 0.0228(8) Uani 1 1 d . . . A 1
C29E C 0.49523(16) 0.62372(17) 0.45123(18) 0.0216(7) Uani 1 1 d . . . A 1
C30E C 0.49524(16) 0.63277(18) 0.51537(18) 0.0242(8) Uani 1 1 d . . . A 1
C31E C 0.53276(17) 0.59180(19) 0.54929(17) 0.0263(8) Uani 1 1 d . . . A 1
C32E C 0.56483(19) 0.6129(2) 0.60245(17) 0.0278(8) Uani 1 1 d . . . A 1
C33E C 0.62114(19) 0.57875(18) 0.60689(16) 0.0254(8) Uani 1 1 d . . . A 1
C34E C 0.6756(2) 0.60585(19) 0.63154(16) 0.0264(8) Uani 1 1 d . . . A 1
C35E C 0.73255(19) 0.58364(18) 0.60834(16) 0.0255(8) Uani 1 1 d . . . A 1
C36E C 0.7856(2) 0.62397(19) 0.60495(18) 0.0279(9) Uani 1 1 d . . . A 1
C37E C 0.81756(17) 0.61332(19) 0.54940(18) 0.0251(8) Uani 1 1 d . . . A 1
C38E C 0.84161(16) 0.66398(18) 0.51498(18) 0.0248(8) Uani 1 1 d . . . A 1
C39E C 0.84331(16) 0.65574(18) 0.45106(18) 0.0243(8) Uani 1 1 d . . . A 1
C40E C 0.83781(16) 0.70781(19) 0.41065(17) 0.0245(8) Uani 1 1 d . . . A 1
C41E C 0.83081(16) 0.77000(19) 0.43250(18) 0.0248(8) Uani 1 1 d . . . A 1
C42E C 0.79760(18) 0.81198(18) 0.39478(17) 0.0253(8) Uani 1 1 d . . . A 1
C43E C 0.76434(18) 0.79088(18) 0.34268(17) 0.0254(8) Uani 1 1 d . . . A 1
C44E C 0.70795(19) 0.82623(17) 0.33920(16) 0.0254(8) Uani 1 1 d . . . A 1
C45E C 0.65313(19) 0.79856(18) 0.31704(16) 0.0240(8) Uani 1 1 d . . . A 1
C46E C 0.59613(19) 0.81738(17) 0.34229(17) 0.0259(8) Uani 1 1 d . . . A 1
C47E C 0.54530(18) 0.77408(18) 0.34618(17) 0.0258(8) Uani 1 1 d . . . A 1
C48E C 0.51221(18) 0.78818(18) 0.40101(18) 0.0261(8) Uani 1 1 d . . . A 1
C49E C 0.48454(16) 0.73915(19) 0.43527(18) 0.0260(8) Uani 1 1 d . . . A 1
C50E C 0.48086(16) 0.74716(19) 0.49836(19) 0.0266(8) Uani 1 1 d . . . A 1
C51E C 0.48589(16) 0.69411(19) 0.53837(18) 0.0270(8) Uani 1 1 d . . . A 1
C52E C 0.51630(18) 0.7144(2) 0.59243(17) 0.0285(9) Uani 1 1 d . U . A 1
C53E C 0.56031(19) 0.6759(2) 0.62302(17) 0.0286(9) Uani 1 1 d . . . A 1
C54E C 0.61417(19) 0.70476(19) 0.65158(15) 0.0272(8) Uani 1 1 d . . . A 1
C55E C 0.6721(2) 0.67000(19) 0.65600(15) 0.0274(8) Uani 1 1 d . . . A 1
C56E C 0.7285(2) 0.7043(2) 0.65900(16) 0.0297(9) Uani 1 1 d . . . A 1
C57E C 0.78324(18) 0.68273(19) 0.62946(17) 0.0269(8) Uani 1 1 d . . . A 1
C58E C 0.81328(18) 0.7342(2) 0.59855(18) 0.0275(8) Uani 1 1 d . . . A 1
C59E C 0.83729(16) 0.72751(18) 0.53935(18) 0.0242(8) Uani 1 1 d . . . A 1
C60E C 0.83237(16) 0.78073(18) 0.49783(18) 0.0248(8) Uani 1 1 d . . . A 1
C61E C 0.80386(18) 0.83645(18) 0.51987(19) 0.0280(8) Uani 1 1 d . . . A 1
C62E C 0.76540(19) 0.87426(17) 0.48162(19) 0.0269(8) Uani 1 1 d . . . A 1
C63E C 0.7625(2) 0.86261(18) 0.42058(19) 0.0271(8) Uani 1 1 d . . . A 1
C64E C 0.7054(2) 0.86899(17) 0.38869(19) 0.0272(8) Uani 1 1 d . . . A 1
C65E C 0.6491(2) 0.88163(17) 0.42076(19) 0.0258(8) Uani 1 1 d . . . A 1
C66E C 0.5941(2) 0.85767(18) 0.39390(19) 0.0270(8) Uani 1 1 d . . . A 1
C67E C 0.54237(18) 0.83942(17) 0.43071(19) 0.0271(8) Uani 1 1 d . . . A 1
C68E C 0.54397(18) 0.84461(18) 0.49424(19) 0.0270(8) Uani 1 1 d . . . A 1
C69E C 0.50803(17) 0.80034(19) 0.52744(19) 0.0286(9) Uani 1 1 d . . . A 1
C70E C 0.52635(19) 0.7804(2) 0.58625(18) 0.0299(9) Uani 1 1 d . . . A 1
C71E C 0.57582(19) 0.8082(2) 0.61489(18) 0.0301(9) Uani 1 1 d . . . A 1
C72E C 0.6173(2) 0.7718(2) 0.65081(16) 0.0296(9) Uani 1 1 d . . . A 1
C73E C 0.6750(2) 0.8044(2) 0.65106(16) 0.0305(9) Uani 1 1 d . . . A 1
C74E C 0.7294(2) 0.7715(2) 0.65490(16) 0.0300(9) Uani 1 1 d . . . A 1
C75E C 0.78202(18) 0.78988(19) 0.61796(18) 0.0285(8) Uani 1 1 d . . . A 1
C76E C 0.77700(18) 0.83997(19) 0.57914(18) 0.0274(8) Uani 1 1 d . . . A 1
C77E C 0.7198(2) 0.87475(17) 0.5754(2) 0.0292(9) Uani 1 1 d . . . A 1
C78E C 0.71046(19) 0.89308(17) 0.51366(18) 0.0269(8) Uani 1 1 d . . . A 1
C79E C 0.65116(19) 0.89119(17) 0.48595(19) 0.0268(8) Uani 1 1 d . . . A 1
C80E C 0.5981(2) 0.87275(17) 0.52311(19) 0.0275(8) Uani 1 1 d . . . A 1
C81E C 0.6091(2) 0.85791(19) 0.58492(18) 0.0293(9) Uani 1 1 d . . . A 1
C82E C 0.6703(2) 0.85759(19) 0.61011(18) 0.0286(8) Uani 1 1 d . . . A 1
C1D C 0.60829(16) 0.51169(16) 0.30971(15) 0.0187(7) Uani 1 1 d . . . A 1
C2D C 0.64561(17) 0.49693(18) 0.25183(17) 0.0236(8) Uani 1 1 d . . . A 1
H2D H 0.679729 0.528134 0.247261 0.028 Uiso 1 1 calc R U . A 1
C3D C 0.55584(16) 0.46281(17) 0.31616(16) 0.0215(7) Uani 1 1 d . . . A 1
H3D H 0.531875 0.471580 0.353915 0.026 Uiso 1 1 calc R U . A 1
C4D C 0.67308(18) 0.43075(18) 0.25662(18) 0.0265(8) Uani 1 1 d . . . A 1
H4DA H 0.697902 0.421395 0.220086 0.032 Uiso 1 1 calc R U . A 1
H4DB H 0.700499 0.428096 0.292389 0.032 Uiso 1 1 calc R U . A 1
C5D C 0.58424(17) 0.39726(17) 0.32018(17) 0.0241(8) Uani 1 1 d . . . A 1
H5DA H 0.612048 0.394863 0.355681 0.029 Uiso 1 1 calc R U . A 1
H5DB H 0.551133 0.365750 0.325434 0.029 Uiso 1 1 calc R U . A 1
C6D C 0.60192(19) 0.5013(2) 0.19694(17) 0.0286(8) Uani 1 1 d . . . A 1
H6DA H 0.584358 0.543985 0.194341 0.034 Uiso 1 1 calc R U . A 1
H6DB H 0.625300 0.492997 0.159270 0.034 Uiso 1 1 calc R U . A 1
C7D C 0.51279(17) 0.46723(18) 0.26152(17) 0.0250(8) Uani 1 1 d . . . A 1
H7DA H 0.494621 0.509703 0.259244 0.030 Uiso 1 1 calc R U . A 1
H7DB H 0.478714 0.436636 0.265762 0.030 Uiso 1 1 calc R U . A 1
C8D C 0.62055(18) 0.38325(19) 0.26254(19) 0.0275(8) Uani 1 1 d . . . A 1
H8D H 0.638221 0.340062 0.265040 0.033 Uiso 1 1 calc R U . A 1
C9D C 0.54968(19) 0.4534(2) 0.20338(18) 0.0289(8) Uani 1 1 d . . . A 1
H9D H 0.521663 0.456212 0.167494 0.035 Uiso 1 1 calc R U . A 1
C10D C 0.57692(19) 0.3875(2) 0.20739(19) 0.0306(9) Uani 1 1 d . . . A 1
H10A H 0.600105 0.377913 0.169898 0.037 Uiso 1 1 calc R U . A 1
H10B H 0.543233 0.356472 0.211558 0.037 Uiso 1 1 calc R U . A 1
C01A C 0.8360(6) 0.9830(6) 0.7397(5) 0.028(2) Uani 0.735(19) 1 d . U P B 2
S01A S 0.8500(4) 1.0300(4) 0.7894(4) 0.0453(14) Uani 0.735(19) 1 d . U P B 2
S02A S 0.8196(4) 0.93486(13) 0.68946(13) 0.0585(14) Uani 0.735(19) 1 d . U P B 2
C01B C 0.845(3) 0.977(3) 0.730(2) 0.054(8) Uani 0.265(19) 1 d . U P B 3
S01B S 0.8566(13) 0.9309(4) 0.6790(6) 0.074(4) Uani 0.265(19) 1 d . U P B 3
S02B S 0.8404(13) 1.0265(10) 0.7808(11) 0.049(5) Uani 0.265(19) 1 d . U P B 3
C02A C 0.9260(3) 0.6716(4) 0.2665(4) 0.0310(17) Uani 0.695(10) 1 d . U P C 4
S03A S 0.89683(12) 0.72082(10) 0.22437(14) 0.0455(9) Uani 0.695(10) 1 d . U P C 4
S04A S 0.9553(3) 0.6214(3) 0.30808(19) 0.0506(10) Uani 0.695(10) 1 d . U P C 4
C02B C 0.9393(12) 0.6640(14) 0.2922(13) 0.058(6) Uani 0.305(10) 1 d . U P C 5
S03B S 0.9261(6) 0.7253(3) 0.2599(6) 0.090(4) Uani 0.305(10) 1 d . U P C 5
S04B S 0.9510(6) 0.6049(7) 0.3264(7) 0.076(4) Uani 0.305(10) 1 d . U P C 5
C03A C 0.500000 1.000000 0.500000 0.062(3) Uani 1 2 d S . P . .
S05 S 0.4434(5) 0.9711(6) 0.5215(13) 0.036(5) Uani 0.17(2) 1 d . U P . .
S06 S 0.4376(7) 0.9682(8) 0.4806(14) 0.045(6) Uani 0.077(7) 1 d . U P . .
S07 S 0.4524(2) 0.97638(15) 0.5500(4) 0.0585(12) Uani 0.757(19) 1 d . . P . .

loop_
_atom_site_aniso_label
_atom_site_aniso_U_11
_atom_site_aniso_U_22
_atom_site_aniso_U_33
_atom_site_aniso_U_23
_atom_site_aniso_U_13
_atom_site_aniso_U_12
Th01 0.01646(7) 0.01777(7) 0.01348(7) -0.00206(4) -0.00092(4) -0.00081(4)
C01E 0.0173(16) 0.0209(17) 0.0187(17) -0.0016(14) -0.0008(13) 0.0012(13)
C02E 0.0231(17) 0.0163(16) 0.0187(17) 0.0008(13) -0.0011(14) -0.0024(13)
C03E 0.0236(17) 0.0114(15) 0.0227(17) 0.0024(13) -0.0017(14) 0.0034(13)
C04E 0.0191(17) 0.0133(15) 0.0251(18) -0.0020(13) -0.0010(14) 0.0064(13)
C05E 0.0175(16) 0.0193(17) 0.0210(17) -0.0063(14) 0.0009(13) 0.0017(13)
C06E 0.0192(17) 0.0248(18) 0.0171(16) -0.0046(14) 0.0050(13) 0.0019(14)
C07E 0.0211(18) 0.0271(18) 0.0115(15) -0.0036(13) 0.0038(13) -0.0016(14)
C08E 0.0235(18) 0.0263(19) 0.0125(16) 0.0003(13) -0.0011(14) -0.0027(14)
C09E 0.0173(16) 0.0259(18) 0.0147(15) 0.0006(13) -0.0034(13) -0.0023(14)
C10E 0.0145(16) 0.0239(18) 0.0217(17) -0.0011(14) -0.0039(13) -0.0018(13)
C11E 0.0149(16) 0.0249(18) 0.0247(18) -0.0012(15) -0.0015(14) -0.0060(14)
C12E 0.0196(17) 0.0174(16) 0.0209(17) 0.0020(13) 0.0030(13) -0.0084(13)
C13E 0.0214(17) 0.0212(17) 0.0231(18) 0.0059(14) 0.0052(14) -0.0085(14)
C14E 0.0323(19) 0.0192(17) 0.0156(16) 0.0074(14) 0.0000(15) -0.0065(15)
C15E 0.0291(19) 0.0148(16) 0.0224(17) 0.0060(14) -0.0032(15) 0.0028(14)
C16E 0.030(2) 0.0199(17) 0.0219(18) 0.0055(14) -0.0061(15) 0.0046(15)
C17E 0.0200(18) 0.0247(19) 0.031(2) 0.0026(15) -0.0081(15) 0.0082(14)
C18E 0.0161(16) 0.0204(17) 0.0297(19) -0.0008(14) -0.0028(14) 0.0099(13)
C19E 0.0106(16) 0.0249(19) 0.033(2) -0.0058(16) 0.0023(14) 0.0053(14)
C20E 0.0151(16) 0.0294(19) 0.0224(18) -0.0074(15) 0.0086(14) 0.0014(14)
C21E 0.0159(16) 0.032(2) 0.0212(17) -0.0031(15) 0.0115(14) -0.0035(14)
C22E 0.0246(18) 0.0295(19) 0.0146(16) 0.0027(14) 0.0102(14) -0.0062(15)
C23E 0.0302(19) 0.0273(19) 0.0089(15) 0.0011(13) 0.0065(14) -0.0055(15)
C24E 0.0313(19) 0.0273(19) 0.0083(15) 0.0050(13) -0.0015(14) -0.0031(15)
C25E 0.0274(19) 0.0244(18) 0.0111(15) 0.0041(13) -0.0042(14) 0.0004(15)
C26E 0.0227(18) 0.0281(19) 0.0170(16) 0.0025(14) -0.0101(14) 0.0020(15)
C27E 0.0151(16) 0.0287(19) 0.0224(17) -0.0018(15) -0.0081(14) 0.0008(14)
C28E 0.0101(15) 0.032(2) 0.0267(19) -0.0033(15) -0.0057(13) 0.0001(14)
C29E 0.0089(15) 0.0268(19) 0.029(2) -0.0047(15) 0.0018(14) -0.0045(13)
C30E 0.0117(16) 0.034(2) 0.0268(19) -0.0025(15) 0.0081(14) -0.0058(14)
C31E 0.0212(18) 0.033(2) 0.0251(19) 0.0028(16) 0.0091(15) -0.0122(15)
C32E 0.031(2) 0.034(2) 0.0175(17) 0.0057(16) 0.0121(15) -0.0071(17)
C33E 0.034(2) 0.0272(19) 0.0151(16) 0.0077(15) 0.0040(15) -0.0040(16)
C34E 0.039(2) 0.029(2) 0.0110(16) 0.0067(14) -0.0024(15) -0.0009(17)
C35E 0.036(2) 0.0256(19) 0.0147(16) 0.0088(14) -0.0101(15) 0.0020(16)
C36E 0.029(2) 0.032(2) 0.0229(18) 0.0054(16) -0.0157(16) 0.0035(16)
C37E 0.0166(17) 0.0291(19) 0.029(2) -0.0005(16) -0.0116(15) 0.0081(15)
C38E 0.0125(16) 0.030(2) 0.032(2) -0.0025(16) -0.0079(14) 0.0029(14)
C39E 0.0096(15) 0.030(2) 0.034(2) -0.0057(16) 0.0006(14) 0.0021(14)
C40E 0.0107(16) 0.034(2) 0.029(2) -0.0050(15) 0.0072(14) -0.0045(15)
C41E 0.0129(16) 0.033(2) 0.0288(19) -0.0032(16) 0.0060(14) -0.0096(14)
C42E 0.0248(19) 0.0265(19) 0.0245(18) 0.0007(15) 0.0077(15) -0.0141(15)
C43E 0.0276(19) 0.0285(19) 0.0202(17) 0.0059(15) 0.0089(15) -0.0109(16)
C44E 0.038(2) 0.0208(18) 0.0177(17) 0.0092(14) 0.0039(15) -0.0064(16)
C45E 0.035(2) 0.0226(18) 0.0147(16) 0.0088(14) -0.0028(15) -0.0004(15)
C46E 0.034(2) 0.0203(18) 0.0237(18) 0.0092(14) -0.0094(16) 0.0048(15)
C47E 0.0253(19) 0.0276(19) 0.0244(18) 0.0054(15) -0.0127(15) 0.0065(15)
C48E 0.0205(18) 0.0258(19) 0.032(2) 0.0015(16) -0.0083(15) 0.0124(15)
C49E 0.0097(15) 0.034(2) 0.034(2) -0.0037(17) -0.0039(14) 0.0080(14)
C50E 0.0101(15) 0.033(2) 0.036(2) -0.0075(17) 0.0037(15) 0.0076(14)
C51E 0.0120(16) 0.037(2) 0.032(2) -0.0056(17) 0.0117(15) -0.0015(15)
C52E 0.0212(18) 0.041(2) 0.0238(19) -0.0059(16) 0.0166(15) -0.0003(16)
C53E 0.030(2) 0.040(2) 0.0160(17) -0.0019(16) 0.0132(15) -0.0055(17)
C54E 0.036(2) 0.036(2) 0.0096(16) -0.0022(14) 0.0067(15) -0.0011(17)
C55E 0.039(2) 0.036(2) 0.0068(15) 0.0013(14) 0.0001(15) -0.0020(17)
C56E 0.040(2) 0.037(2) 0.0119(16) 0.0001(15) -0.0060(15) -0.0010(18)
C57E 0.0264(19) 0.036(2) 0.0178(17) -0.0002(15) -0.0121(15) -0.0009(16)
C58E 0.0243(19) 0.032(2) 0.0265(19) -0.0030(16) -0.0118(15) -0.0014(16)
C59E 0.0126(16) 0.030(2) 0.030(2) -0.0045(16) -0.0081(14) -0.0038(14)
C60E 0.0144(16) 0.0280(19) 0.032(2) -0.0043(16) -0.0018(14) -0.0079(14)
C61E 0.0235(18) 0.0250(19) 0.035(2) -0.0044(16) -0.0040(16) -0.0100(15)
C62E 0.030(2) 0.0177(18) 0.033(2) -0.0014(15) -0.0004(17) -0.0118(14)
C63E 0.031(2) 0.0194(18) 0.031(2) 0.0035(15) 0.0035(17) -0.0103(15)
C64E 0.037(2) 0.0189(18) 0.026(2) 0.0069(14) 0.0015(17) -0.0062(15)
C65E 0.038(2) 0.0118(16) 0.0275(19) 0.0041(15) -0.0027(17) 0.0004(15)
C66E 0.033(2) 0.0185(17) 0.030(2) 0.0046(15) -0.0056(17) 0.0069(16)
C67E 0.0250(19) 0.0198(18) 0.037(2) -0.0011(16) -0.0052(16) 0.0109(15)
C68E 0.0236(18) 0.0217(18) 0.036(2) -0.0058(16) 0.0028(16) 0.0108(15)
C69E 0.0168(17) 0.030(2) 0.039(2) -0.0109(17) 0.0070(16) 0.0099(15)
C70E 0.0235(19) 0.039(2) 0.027(2) -0.0129(17) 0.0119(15) 0.0061(17)
C71E 0.033(2) 0.035(2) 0.0229(19) -0.0129(16) 0.0111(16) 0.0037(17)
C72E 0.036(2) 0.041(2) 0.0125(16) -0.0094(16) 0.0056(15) 0.0014(18)
C73E 0.043(2) 0.036(2) 0.0130(17) -0.0100(15) 0.0016(16) -0.0041(18)
C74E 0.042(2) 0.034(2) 0.0137(17) -0.0066(15) -0.0057(16) -0.0023(18)
C75E 0.029(2) 0.032(2) 0.0246(19) -0.0113(16) -0.0093(16) -0.0054(16)
C76E 0.0265(19) 0.0264(19) 0.0291(19) -0.0116(16) -0.0059(16) -0.0067(16)
C77E 0.038(2) 0.0202(19) 0.029(2) -0.0115(15) -0.0055(18) -0.0042(16)
C78E 0.036(2) 0.0133(16) 0.031(2) -0.0042(15) -0.0013(17) -0.0041(15)
C79E 0.035(2) 0.0144(17) 0.031(2) -0.0017(15) -0.0001(17) 0.0025(15)
C80E 0.033(2) 0.0196(18) 0.030(2) -0.0059(15) 0.0020(17) 0.0067(15)
C81E 0.036(2) 0.0249(19) 0.028(2) -0.0114(16) 0.0041(17) 0.0061(17)
C82E 0.036(2) 0.0253(19) 0.0246(19) -0.0136(16) -0.0026(17) 0.0036(17)
C1D 0.0186(16) 0.0214(17) 0.0161(16) -0.0019(13) -0.0013(13) -0.0016(13)
C2D 0.0230(18) 0.0279(19) 0.0201(18) -0.0061(15) 0.0005(14) -0.0043(15)
C3D 0.0197(17) 0.0242(18) 0.0205(17) -0.0020(14) -0.0022(14) -0.0012(14)
C4D 0.0244(18) 0.031(2) 0.0244(18) -0.0088(16) 0.0011(15) -0.0004(16)
C5D 0.0225(18) 0.0220(18) 0.0277(19) -0.0012(15) -0.0033(15) -0.0035(14)
C6D 0.036(2) 0.033(2) 0.0163(17) -0.0019(15) -0.0019(16) -0.0040(17)
C7D 0.0195(17) 0.0277(19) 0.0278(19) -0.0033(15) -0.0048(15) -0.0018(15)
C8D 0.0231(18) 0.0265(19) 0.033(2) -0.0083(16) -0.0047(16) 0.0020(16)
C9D 0.029(2) 0.035(2) 0.0234(19) -0.0037(16) -0.0075(16) -0.0028(17)
C10D 0.028(2) 0.032(2) 0.031(2) -0.0133(17) -0.0023(17) -0.0036(17)
C01A 0.037(4) 0.021(4) 0.026(4) 0.001(3) 0.000(3) -0.004(3)
S01A 0.042(3) 0.0435(17) 0.050(2) -0.0274(16) 0.0106(17) -0.0072(14)
S02A 0.099(4) 0.0426(11) 0.0337(11) -0.0088(8) -0.0101(14) -0.0177(14)
C01B 0.063(11) 0.050(10) 0.050(11) 0.001(8) -0.009(8) -0.001(8)
S01B 0.119(12) 0.055(4) 0.047(4) -0.011(3) -0.020(6) -0.019(5)
S02B 0.045(7) 0.045(7) 0.057(8) 0.006(7) 0.012(6) -0.006(4)
C02A 0.024(3) 0.031(4) 0.038(4) -0.011(3) 0.013(3) -0.004(3)
S03A 0.0427(13) 0.0430(11) 0.0508(16) 0.0072(9) 0.0202(11) 0.0083(8)
S04A 0.0440(18) 0.059(2) 0.0483(16) -0.0112(12) -0.0116(13) 0.0051(14)
C02B 0.050(8) 0.056(8) 0.067(9) -0.012(8) 0.023(7) 0.003(7)
S03B 0.094(7) 0.074(4) 0.102(8) -0.003(4) 0.064(7) -0.005(4)
S04B 0.036(3) 0.081(8) 0.112(9) -0.061(6) 0.003(6) 0.002(5)
C03A 0.029(3) 0.023(3) 0.134(8) -0.001(4) 0.000(4) 0.005(3)
S05 0.020(4) 0.027(4) 0.062(10) 0.006(5) 0.010(5) -0.003(3)
S06 0.029(7) 0.038(7) 0.070(12) -0.001(7) -0.003(7) -0.002(5)
S07 0.0497(14) 0.0432(12) 0.082(3) 0.0020(15) 0.0144(18) 0.0037(9)

loop_
_atom_type_symbol
_atom_type_description
_atom_type_scat_dispersion_real
_atom_type_scat_dispersion_imag
_atom_type_scat_source
C C 0.0181 0.0091 'International Tables Vol C Tables 4.2.6.8 and 6.1.1.4'
H H 0.0000 0.0000 'International Tables Vol C Tables 4.2.6.8 and 6.1.1.4'
S S 0.3331 0.5567 'International Tables Vol C Tables 4.2.6.8 and 6.1.1.4'
Th Th -4.1491 12.3296 'International Tables Vol C Tables 4.2.6.8 and 6.1.1.4'

loop_
_geom_angle_atom_site_label_1
_geom_angle_atom_site_label_2
_geom_angle_atom_site_label_3
_geom_angle
_geom_angle_site_symmetry_1
_geom_angle_site_symmetry_3
_geom_angle_publ_flag
C08E Th01 C10E 58.49(12) . . ?
C08E Th01 C01E 69.18(12) . . ?
C10E Th01 C01E 69.30(11) . . ?
C08E Th01 C09E 33.52(11) . . ?
C10E Th01 C09E 33.39(11) . . ?
C01E Th01 C09E 49.01(11) . . ?
C08E Th01 C02E 99.24(11) . . ?
C10E Th01 C02E 73.74(12) . . ?
C01E Th01 C02E 32.86(11) . . ?
C09E Th01 C02E 70.94(11) . . ?
C08E Th01 C05E 74.09(12) . . ?
C10E Th01 C05E 99.54(11) . . ?
C01E Th01 C05E 32.85(10) . . ?
C09E Th01 C05E 71.36(11) . . ?
C02E Th01 C05E 53.57(11) . . ?
C08E Th01 C07E 33.45(11) . . ?
C10E Th01 C07E 91.08(11) . . ?
C01E Th01 C07E 71.45(11) . . ?
C09E Th01 C07E 60.91(11) . . ?
C02E Th01 C07E 103.80(11) . . ?
C05E Th01 C07E 56.94(11) . . ?
C08E Th01 C11E 90.51(12) . . ?
C10E Th01 C11E 32.90(11) . . ?
C01E Th01 C11E 71.45(11) . . ?
C09E Th01 C11E 60.21(11) . . ?
C02E Th01 C11E 56.81(11) . . ?
C05E Th01 C11E 103.78(11) . . ?
C07E Th01 C11E 121.11(11) . . ?
C08E Th01 C06E 60.24(12) . . ?
C10E Th01 C06E 109.33(11) . . ?
C01E Th01 C06E 58.78(11) . . ?
C09E Th01 C06E 75.96(11) . . ?
C02E Th01 C06E 84.82(11) . . ?
C05E Th01 C06E 31.42(11) . . ?
C07E Th01 C06E 31.11(11) . . ?
C11E Th01 C06E 128.17(11) . . ?
C08E Th01 C12E 108.75(11) . . ?
C10E Th01 C12E 59.59(11) . . ?
C01E Th01 C12E 58.86(11) . . ?
C09E Th01 C12E 75.23(11) . . ?
C02E Th01 C12E 31.49(11) . . ?
C05E Th01 C12E 84.89(11) . . ?
C07E Th01 C12E 128.17(11) . . ?
C11E Th01 C12E 30.88(11) . . ?
C06E Th01 C12E 115.77(11) . . ?
C08E Th01 C25E 29.98(11) . . ?
C10E Th01 C25E 62.61(11) . . ?
C01E Th01 C25E 98.45(11) . . ?
C09E Th01 C25E 54.56(11) . . ?
C02E Th01 C25E 125.45(11) . . ?
C05E Th01 C25E 102.15(11) . . ?
C07E Th01 C25E 49.53(11) . . ?
C11E Th01 C25E 93.93(11) . . ?
C06E Th01 C25E 80.64(11) . . ?
C12E Th01 C25E 122.13(11) . . ?
C08E Th01 C27E 62.46(12) . . ?
C10E Th01 C27E 29.81(11) . . ?
C01E Th01 C27E 98.36(11) . . ?
C09E Th01 C27E 54.28(11) . . ?
C02E Th01 C27E 101.72(11) . . ?
C05E Th01 C27E 125.60(11) . . ?
C07E Th01 C27E 94.29(11) . . ?
C11E Th01 C27E 49.14(11) . . ?
C06E Th01 C27E 122.63(10) . . ?
C12E Th01 C27E 80.02(11) . . ?
C25E Th01 C27E 49.07(10) . . ?
C02E C01E C05E 106.9(3) . . ?
C02E C01E C1D 126.4(3) . . ?
C05E C01E C1D 126.4(3) . . ?
C02E C01E Th01 75.24(19) . . ?
C05E C01E Th01 75.33(19) . . ?
C1D C01E Th01 110.3(2) . . ?
C03E C02E C01E 106.5(3) . . ?
C03E C02E C12E 117.4(3) . . ?
C01E C02E C12E 127.3(3) . . ?
C03E C02E Th01 89.6(2) . . ?
C01E C02E Th01 71.91(19) . . ?
C12E C02E Th01 80.35(19) . . ?
C04E C03E C02E 108.9(3) . . ?
C04E C03E C15E 120.4(3) . . ?
C02E C03E C15E 125.5(3) . . ?
C04E C03E Th01 76.06(19) . . ?
C02E C03E Th01 61.52(18) . . ?
C15E C03E Th01 108.1(2) . . ?
C03E C04E C18E 120.6(3) . . ?
C03E C04E C05E 109.2(3) . . ?
C18E C04E C05E 125.4(3) . . ?
C03E C04E Th01 76.33(19) . . ?
C18E C04E Th01 108.4(2) . . ?
C05E C04E Th01 61.74(17) . . ?
C04E C05E C06E 117.5(3) . . ?
C04E C05E C01E 106.2(3) . . ?
C06E C05E C01E 126.9(3) . . ?
C04E C05E Th01 89.3(2) . . ?
C06E C05E Th01 79.71(19) . . ?
C01E C05E Th01 71.82(19) . . ?
C20E C06E C05E 116.0(3) . . ?
C20E C06E C07E 116.7(3) . . ?
C05E C06E C07E 119.7(3) . . ?
C20E C06E Th01 104.1(2) . . ?
C05E C06E Th01 68.87(18) . . ?
C07E C06E Th01 71.70(19) . . ?
C23E C07E C06E 117.6(3) . . ?
C23E C07E C08E 106.0(3) . . ?
C06E C07E C08E 126.4(3) . . ?
C23E C07E Th01 98.8(2) . . ?
C06E C07E Th01 77.19(19) . . ?
C08E C07E Th01 66.14(18) . . ?
C25E C08E C09E 120.2(3) . . ?
C25E C08E C07E 105.4(3) . . ?
C09E C08E C07E 128.3(3) . . ?
C25E C08E Th01 90.5(2) . . ?
C09E C08E Th01 76.3(2) . . ?
C07E C08E Th01 80.4(2) . . ?
C10E C09E C08E 113.2(3) . . ?
C10E C09E C1D 122.5(3) . . ?
C08E C09E C1D 121.0(3) . . ?
C10E C09E Th01 70.58(19) . . ?
C08E C09E Th01 70.20(19) . . ?
C1D C09E Th01 110.6(2) . . ?
C27E C10E C09E 120.1(3) . . ?
C27E C10E C11E 105.9(3) . . ?
C09E C10E C11E 128.2(3) . . ?
C27E C10E Th01 90.8(2) . . ?
C09E C10E Th01 76.03(19) . . ?
C11E C10E Th01 81.29(19) . . ?
C29E C11E C12E 117.3(3) . . ?
C29E C11E C10E 106.3(3) . . ?
C12E C11E C10E 126.3(3) . . ?
C29E C11E Th01 99.5(2) . . ?
C12E C11E Th01 77.07(19) . . ?
C10E C11E Th01 65.80(18) . . ?
C13E C12E C11E 116.9(3) . . ?
C13E C12E C02E 115.9(3) . . ?
C11E C12E C02E 119.5(3) . . ?
C13E C12E Th01 104.4(2) . . ?
C11E C12E Th01 72.05(19) . . ?
C02E C12E Th01 68.16(18) . . ?
C12E C13E C31E 123.6(3) . . ?
C12E C13E C14E 123.7(3) . . ?
C31E C13E C14E 105.8(3) . . ?
C15E C14E C33E 120.3(4) . . ?
C15E C14E C13E 120.5(3) . . ?
C33E C14E C13E 109.4(3) . . ?
C16E C15E C14E 118.8(3) . . ?
C16E C15E C03E 118.7(3) . . ?
C14E C15E C03E 115.7(3) . . ?
C15E C16E C35E 120.6(4) . . ?
C15E C16E C17E 120.6(3) . . ?
C35E C16E C17E 108.1(3) . . ?
C18E C17E C37E 120.9(4) . . ?
C18E C17E C16E 120.3(3) . . ?
C37E C17E C16E 108.1(3) . . ?
C17E C18E C19E 118.3(4) . . ?
C17E C18E C04E 119.0(3) . . ?
C19E C18E C04E 115.5(3) . . ?
C18E C19E C39E 120.5(4) . . ?
C18E C19E C20E 120.1(3) . . ?
C39E C19E C20E 109.7(3) . . ?
C21E C20E C06E 123.7(4) . . ?
C21E C20E C19E 105.8(3) . . ?
C06E C20E C19E 123.9(3) . . ?
C22E C21E C20E 120.9(3) . . ?
C22E C21E C40E 121.3(4) . . ?
C20E C21E C40E 109.3(3) . . ?
C43E C22E C21E 117.9(3) . . ?
C43E C22E C23E 118.7(4) . . ?
C21E C22E C23E 116.0(3) . . ?
C24E C23E C22E 119.4(3) . . ?
C24E C23E C07E 109.9(3) . . ?
C22E C23E C07E 124.9(4) . . ?
C23E C24E C25E 108.1(3) . . ?
C23E C24E C45E 122.8(3) . . ?
C25E C24E C45E 122.6(4) . . ?
C24E C25E C26E 119.5(3) . . ?
C24E C25E C08E 110.3(3) . . ?
C26E C25E C08E 123.3(3) . . ?
C24E C25E Th01 97.3(2) . . ?
C26E C25E Th01 88.1(2) . . ?
C08E C25E Th01 59.49(18) . . ?
C47E C26E C25E 118.5(3) . . ?
C47E C26E C27E 118.9(3) . . ?
C25E C26E C27E 114.3(3) . . ?
C28E C27E C26E 119.8(3) . . ?
C28E C27E C10E 109.9(3) . . ?
C26E C27E C10E 123.4(3) . . ?
C28E C27E Th01 97.9(2) . . ?
C26E C27E Th01 87.6(2) . . ?
C10E C27E Th01 59.40(18) . . ?
C27E C28E C29E 108.3(3) . . ?
C27E C28E C49E 121.8(4) . . ?
C29E C28E C49E 123.0(3) . . ?
C28E C29E C30E 119.0(3) . . ?
C28E C29E C11E 109.2(3) . . ?
C30E C29E C11E 125.2(4) . . ?
C31E C30E C51E 117.7(4) . . ?
C31E C30E C29E 116.3(3) . . ?
C51E C30E C29E 118.6(4) . . ?
C30E C31E C32E 121.2(4) . . ?
C30E C31E C13E 120.4(3) . . ?
C32E C31E C13E 109.1(4) . . ?
C53E C32E C33E 121.4(4) . . ?
C53E C32E C31E 121.6(4) . . ?
C33E C32E C31E 108.0(4) . . ?
C34E C33E C32E 121.8(4) . . ?
C34E C33E C14E 121.4(4) . . ?
C32E C33E C14E 107.6(3) . . ?
C35E C34E C33E 116.5(4) . . ?
C35E C34E C55E 119.1(4) . . ?
C33E C34E C55E 118.5(4) . . ?
C34E C35E C16E 121.7(4) . . ?
C34E C35E C36E 120.9(4) . . ?
C16E C35E C36E 107.0(4) . . ?
C57E C36E C37E 120.3(4) . . ?
C57E C36E C35E 120.0(4) . . ?
C37E C36E C35E 109.7(3) . . ?
C38E C37E C36E 121.1(4) . . ?
C38E C37E C17E 121.1(4) . . ?
C36E C37E C17E 106.8(4) . . ?
C37E C38E C39E 116.5(4) . . ?
C37E C38E C59E 119.1(4) . . ?
C39E C38E C59E 118.8(4) . . ?
C19E C39E C38E 121.9(4) . . ?
C19E C39E C40E 107.3(3) . . ?
C38E C39E C40E 121.4(4) . . ?
C41E C40E C39E 121.5(3) . . ?
C41E C40E C21E 121.0(4) . . ?
C39E C40E C21E 107.8(3) . . ?
C42E C41E C40E 116.4(3) . . ?
C42E C41E C60E 119.5(4) . . ?
C40E C41E C60E 118.6(4) . . ?
C41E C42E C43E 121.9(4) . . ?
C41E C42E C63E 120.6(4) . . ?
C43E C42E C63E 106.8(4) . . ?
C22E C43E C42E 120.6(4) . . ?
C22E C43E C44E 121.2(4) . . ?
C42E C43E C44E 107.8(3) . . ?
C45E C44E C64E 120.1(4) . . ?
C45E C44E C43E 120.8(3) . . ?
C64E C44E C43E 109.2(4) . . ?
C46E C45E C44E 118.6(4) . . ?
C46E C45E C24E 117.2(4) . . ?
C44E C45E C24E 116.9(4) . . ?
C45E C46E C66E 120.8(4) . . ?
C45E C46E C47E 120.6(4) . . ?
C66E C46E C47E 108.4(4) . . ?
C26E C47E C48E 121.0(4) . . ?
C26E C47E C46E 121.3(4) . . ?
C48E C47E C46E 107.2(3) . . ?
C49E C48E C67E 120.7(4) . . ?
C49E C48E C47E 120.2(4) . . ?
C67E C48E C47E 108.5(4) . . ?
C50E C49E C48E 117.4(4) . . ?
C50E C49E C28E 117.5(4) . . ?
C48E C49E C28E 118.0(3) . . ?
C49E C50E C69E 121.2(4) . . ?
C49E C50E C51E 120.5(4) . . ?
C69E C50E C51E 108.5(4) . . ?
C30E C51E C52E 120.8(4) . . ?
C30E C51E C50E 121.1(4) . . ?
C52E C51E C50E 108.0(4) . . ?
C53E C52E C51E 121.9(4) . . ?
C53E C52E C70E 120.7(4) . . ?
C51E C52E C70E 106.7(4) . . ?
C32E C53E C52E 116.0(4) . . ?
C32E C53E C54E 118.8(4) . . ?
C52E C53E C54E 119.6(4) . . ?
C72E C54E C55E 117.9(4) . . ?
C72E C54E C53E 117.0(4) . . ?
C55E C54E C53E 120.0(4) . . ?
C56E C55E C54E 118.5(4) . . ?
C56E C55E C34E 116.9(4) . . ?
C54E C55E C34E 119.4(4) . . ?
C55E C56E C57E 121.5(4) . . ?
C55E C56E C74E 121.6(4) . . ?
C57E C56E C74E 106.3(4) . . ?
C36E C57E C56E 120.5(4) . . ?
C36E C57E C58E 119.6(4) . . ?
C56E C57E C58E 110.0(4) . . ?
C59E C58E C75E 122.3(4) . . ?
C59E C58E C57E 121.6(4) . . ?
C75E C58E C57E 106.1(4) . . ?
C58E C59E C38E 117.3(4) . . ?
C58E C59E C60E 118.3(4) . . ?
C38E C59E C60E 119.6(3) . . ?
C61E C60E C41E 117.2(4) . . ?
C61E C60E C59E 117.7(4) . . ?
C41E C60E C59E 119.9(3) . . ?
C60E C61E C76E 122.1(4) . . ?
C60E C61E C62E 121.3(4) . . ?
C76E C61E C62E 105.8(4) . . ?
C63E C62E C61E 120.2(4) . . ?
C63E C62E C78E 119.7(4) . . ?
C61E C62E C78E 110.3(4) . . ?
C62E C63E C64E 120.4(4) . . ?
C62E C63E C42E 120.1(4) . . ?
C64E C63E C42E 109.5(4) . . ?
C44E C64E C63E 106.5(4) . . ?
C44E C64E C65E 122.1(4) . . ?
C63E C64E C65E 120.6(4) . . ?
C66E C65E C64E 115.9(4) . . ?
C66E C65E C79E 119.2(4) . . ?
C64E C65E C79E 119.2(4) . . ?
C65E C66E C46E 121.5(4) . . ?
C65E C66E C67E 120.8(4) . . ?
C46E C66E C67E 108.2(4) . . ?
C68E C67E C48E 121.8(4) . . ?
C68E C67E C66E 121.5(4) . . ?
C48E C67E C66E 107.7(4) . . ?
C67E C68E C69E 116.5(4) . . ?
C67E C68E C80E 119.1(4) . . ?
C69E C68E C80E 119.0(4) . . ?
C70E C69E C68E 121.0(4) . . ?
C70E C69E C50E 106.6(4) . . ?
C68E C69E C50E 121.3(4) . . ?
C71E C70E C69E 120.4(4) . . ?
C71E C70E C52E 119.9(4) . . ?
C69E C70E C52E 109.8(4) . . ?
C70E C71E C72E 120.6(4) . . ?
C70E C71E C81E 119.6(4) . . ?
C72E C71E C81E 110.0(4) . . ?
C71E C72E C73E 106.6(4) . . ?
C71E C72E C54E 121.4(4) . . ?
C73E C72E C54E 121.9(4) . . ?
C74E C73E C72E 119.9(4) . . ?
C74E C73E C82E 119.8(4) . . ?
C72E C73E C82E 108.5(4) . . ?
C73E C74E C56E 120.1(4) . . ?
C73E C74E C75E 119.8(4) . . ?
C56E C74E C75E 108.5(4) . . ?
C76E C75E C58E 119.7(4) . . ?
C76E C75E C74E 119.9(4) . . ?
C58E C75E C74E 108.2(4) . . ?
C75E C76E C61E 119.8(4) . . ?
C75E C76E C77E 120.1(4) . . ?
C61E C76E C77E 108.8(4) . . ?
C82E C77E C78E 119.8(4) . . ?
C82E C77E C76E 120.1(4) . . ?
C78E C77E C76E 108.3(4) . . ?
C79E C78E C77E 121.9(4) . . ?
C79E C78E C62E 121.7(4) . . ?
C77E C78E C62E 106.0(4) . . ?
C78E C79E C65E 117.2(4) . . ?
C78E C79E C80E 118.3(4) . . ?
C65E C79E C80E 119.5(4) . . ?
C81E C80E C68E 117.4(4) . . ?
C81E C80E C79E 117.9(4) . . ?
C68E C80E C79E 119.6(4) . . ?
C80E C81E C82E 121.7(4) . . ?
C80E C81E C71E 121.5(4) . . ?
C82E C81E C71E 106.2(4) . . ?
C77E C82E C81E 120.3(4) . . ?
C77E C82E C73E 120.2(4) . . ?
C81E C82E C73E 108.0(4) . . ?
C09E C1D C01E 90.1(3) . . ?
C09E C1D C2D 114.4(3) . . ?
C01E C1D C2D 114.2(3) . . ?
C09E C1D C3D 115.3(3) . . ?
C01E C1D C3D 113.3(3) . . ?
C2D C1D C3D 108.8(3) . . ?
C4D C2D C6D 110.3(3) . . ?
C4D C2D C1D 109.5(3) . . ?
C6D C2D C1D 108.5(3) . . ?
C4D C2D H2D 109.5 . . ?
C6D C2D H2D 109.5 . . ?
C1D C2D H2D 109.5 . . ?
C7D C3D C5D 110.3(3) . . ?
C7D C3D C1D 109.4(3) . . ?
C5D C3D C1D 109.1(3) . . ?
C7D C3D H3D 109.3 . . ?
C5D C3D H3D 109.3 . . ?
C1D C3D H3D 109.3 . . ?
C8D C4D C2D 109.2(3) . . ?
C8D C4D H4DA 109.9 . . ?
C2D C4D H4DA 109.9 . . ?
C8D C4D H4DB 109.9 . . ?
C2D C4D H4DB 109.9 . . ?
H4DA C4D H4DB 108.3 . . ?
C8D C5D C3D 109.7(3) . . ?
C8D C5D H5DA 109.7 . . ?
C3D C5D H5DA 109.7 . . ?
C8D C5D H5DB 109.7 . . ?
C3D C5D H5DB 109.7 . . ?
H5DA C5D H5DB 108.2 . . ?
C9D C6D C2D 109.9(3) . . ?
C9D C6D H6DA 109.7 . . ?
C2D C6D H6DA 109.7 . . ?
C9D C6D H6DB 109.7 . . ?
C2D C6D H6DB 109.7 . . ?
H6DA C6D H6DB 108.2 . . ?
C3D C7D C9D 109.3(3) . . ?
C3D C7D H7DA 109.8 . . ?
C9D C7D H7DA 109.8 . . ?
C3D C7D H7DB 109.8 . . ?
C9D C7D H7DB 109.8 . . ?
H7DA C7D H7DB 108.3 . . ?
C5D C8D C4D 108.9(3) . . ?
C5D C8D C10D 109.4(3) . . ?
C4D C8D C10D 110.4(3) . . ?
C5D C8D H8D 109.4 . . ?
C4D C8D H8D 109.4 . . ?
C10D C8D H8D 109.4 . . ?
C10D C9D C6D 109.6(3) . . ?
C10D C9D C7D 109.1(3) . . ?
C6D C9D C7D 109.4(3) . . ?
C10D C9D H9D 109.6 . . ?
C6D C9D H9D 109.6 . . ?
C7D C9D H9D 109.6 . . ?
C9D C10D C8D 109.6(3) . . ?
C9D C10D H10A 109.7 . . ?
C8D C10D H10A 109.7 . . ?
C9D C10D H10B 109.7 . . ?
C8D C10D H10B 109.7 . . ?
H10A C10D H10B 108.2 . . ?
S01A C01A S02A 178.3(10) . . ?
S01B C01B S02B 173(4) . . ?
S03A C02A S04A 179.2(6) . . ?
S04B C02B S03B 177.5(19) . . ?
S05 C03A S05 180.0 . 5_676 ?
S05 C03A S06 34.9(14) . . ?
S05 C03A S06 145.1(14) 5_676 . ?
S05 C03A S06 145.1(14) . 5_676 ?
S05 C03A S06 34.9(14) 5_676 5_676 ?
S06 C03A S06 180.0 . 5_676 ?
S05 C03A S07 155.2(9) . 5_676 ?
S05 C03A S07 24.8(9) 5_676 5_676 ?
S06 C03A S07 120.3(11) . 5_676 ?
S06 C03A S07 59.7(11) 5_676 5_676 ?
S05 C03A S07 24.8(9) . . ?
S05 C03A S07 155.2(9) 5_676 . ?
S06 C03A S07 59.7(11) . . ?
S06 C03A S07 120.3(11) 5_676 . ?
S07 C03A S07 180.0 5_676 . ?
S07 S05 S06 169.2(18) . . ?
S07 S05 C03A 89.5(15) . . ?
S06 S05 C03A 79.8(15) . . ?
S05 S06 C03A 65.3(12) . . ?
S05 S06 S07 4.5(8) . . ?
C03A S06 S07 60.8(9) . . ?
S05 S07 S06 6.2(11) . . ?
S05 S07 C03A 65.7(10) . . ?
S06 S07 C03A 59.5(7) . . ?

loop_
_geom_bond_atom_site_label_1
_geom_bond_atom_site_label_2
_geom_bond_distance
_geom_bond_site_symmetry_2
_geom_bond_publ_flag
Th01 C08E 2.488(4) . ?
Th01 C10E 2.496(3) . ?
Th01 C01E 2.565(4) . ?
Th01 C09E 2.568(3) . ?
Th01 C02E 2.609(3) . ?
Th01 C05E 2.611(3) . ?
Th01 C07E 2.682(3) . ?
Th01 C11E 2.705(3) . ?
Th01 C06E 2.755(3) . ?
Th01 C12E 2.771(3) . ?
Th01 C25E 2.887(3) . ?
Th01 C27E 2.899(3) . ?
C01E C02E 1.464(5) . ?
C01E C05E 1.464(5) . ?
C01E C1D 1.510(5) . ?
C02E C03E 1.433(5) . ?
C02E C12E 1.468(5) . ?
C03E C04E 1.416(5) . ?
C03E C15E 1.433(5) . ?
C04E C18E 1.429(5) . ?
C04E C05E 1.434(5) . ?
C05E C06E 1.460(5) . ?
C06E C20E 1.430(5) . ?
C06E C07E 1.460(5) . ?
C07E C23E 1.447(5) . ?
C07E C08E 1.499(5) . ?
C08E C25E 1.443(5) . ?
C08E C09E 1.460(5) . ?
C09E C10E 1.456(5) . ?
C09E C1D 1.498(5) . ?
C10E C27E 1.442(5) . ?
C10E C11E 1.486(5) . ?
C11E C29E 1.452(5) . ?
C11E C12E 1.459(5) . ?
C12E C13E 1.434(5) . ?
C13E C31E 1.443(5) . ?
C13E C14E 1.445(5) . ?
C14E C15E 1.409(5) . ?
C14E C33E 1.435(5) . ?
C15E C16E 1.400(5) . ?
C16E C35E 1.429(5) . ?
C16E C17E 1.450(6) . ?
C17E C18E 1.400(5) . ?
C17E C37E 1.439(5) . ?
C18E C19E 1.420(5) . ?
C19E C39E 1.422(5) . ?
C19E C20E 1.443(5) . ?
C20E C21E 1.429(5) . ?
C21E C22E 1.412(5) . ?
C21E C40E 1.432(5) . ?
C22E C43E 1.407(5) . ?
C22E C23E 1.431(5) . ?
C23E C24E 1.411(5) . ?
C24E C25E 1.411(5) . ?
C24E C45E 1.435(5) . ?
C25E C26E 1.428(5) . ?
C26E C47E 1.410(5) . ?
C26E C27E 1.432(5) . ?
C27E C28E 1.414(5) . ?
C28E C29E 1.416(5) . ?
C28E C49E 1.430(5) . ?
C29E C30E 1.430(5) . ?
C30E C31E 1.409(6) . ?
C30E C51E 1.420(5) . ?
C31E C32E 1.437(6) . ?
C32E C53E 1.424(6) . ?
C32E C33E 1.424(6) . ?
C33E C34E 1.421(6) . ?
C34E C35E 1.418(6) . ?
C34E C55E 1.475(6) . ?
C35E C36E 1.437(6) . ?
C36E C57E 1.368(6) . ?
C36E C37E 1.427(6) . ?
C37E C38E 1.421(6) . ?
C38E C39E 1.423(6) . ?
C38E C59E 1.463(5) . ?
C39E C40E 1.431(6) . ?
C40E C41E 1.421(6) . ?
C41E C42E 1.420(6) . ?
C41E C60E 1.462(5) . ?
C42E C43E 1.431(5) . ?
C42E C63E 1.439(6) . ?
C43E C44E 1.438(6) . ?
C44E C45E 1.413(6) . ?
C44E C64E 1.426(6) . ?
C45E C46E 1.413(6) . ?
C46E C66E 1.429(6) . ?
C46E C47E 1.440(6) . ?
C47E C48E 1.439(6) . ?
C48E C49E 1.424(6) . ?
C48E C67E 1.433(6) . ?
C49E C50E 1.406(6) . ?
C50E C69E 1.431(6) . ?
C50E C51E 1.441(6) . ?
C51E C52E 1.431(6) . ?
C52E C53E 1.428(6) . ?
C52E C70E 1.432(6) . ?
C53E C54E 1.462(6) . ?
C54E C72E 1.432(6) . ?
C54E C55E 1.461(6) . ?
C55E C56E 1.424(6) . ?
C56E C57E 1.430(6) . ?
C56E C74E 1.437(6) . ?
C57E C58E 1.449(6) . ?
C58E C59E 1.415(6) . ?
C58E C75E 1.433(6) . ?
C59E C60E 1.464(6) . ?
C60E C61E 1.426(6) . ?
C61E C76E 1.435(6) . ?
C61E C62E 1.435(6) . ?
C62E C63E 1.373(6) . ?
C62E C78E 1.441(6) . ?
C63E C64E 1.429(6) . ?
C64E C65E 1.436(6) . ?
C65E C66E 1.425(6) . ?
C65E C79E 1.455(6) . ?
C66E C67E 1.438(6) . ?
C67E C68E 1.408(6) . ?
C68E C69E 1.427(6) . ?
C68E C80E 1.464(6) . ?
C69E C70E 1.424(6) . ?
C70E C71E 1.379(6) . ?
C71E C72E 1.429(6) . ?
C71E C81E 1.444(6) . ?
C72E C73E 1.431(6) . ?
C73E C74E 1.376(6) . ?
C73E C82E 1.455(6) . ?
C74E C75E 1.455(6) . ?
C75E C76E 1.375(6) . ?
C76E C77E 1.447(6) . ?
C77E C82E 1.367(6) . ?
C77E C78E 1.434(6) . ?
C78E C79E 1.423(6) . ?
C79E C80E 1.465(6) . ?
C80E C81E 1.421(6) . ?
C81E C82E 1.438(6) . ?
C1D C2D 1.545(5) . ?
C1D C3D 1.549(5) . ?
C2D C4D 1.537(5) . ?
C2D C6D 1.541(5) . ?
C2D H2D 1.0000 . ?
C3D C7D 1.528(5) . ?
C3D C5D 1.532(5) . ?
C3D H3D 1.0000 . ?
C4D C8D 1.530(5) . ?
C4D H4DA 0.9900 . ?
C4D H4DB 0.9900 . ?
C5D C8D 1.526(5) . ?
C5D H5DA 0.9900 . ?
C5D H5DB 0.9900 . ?
C6D C9D 1.531(6) . ?
C6D H6DA 0.9900 . ?
C6D H6DB 0.9900 . ?
C7D C9D 1.541(5) . ?
C7D H7DA 0.9900 . ?
C7D H7DB 0.9900 . ?
C8D C10D 1.544(6) . ?
C8D H8D 1.0000 . ?
C9D C10D 1.529(6) . ?
C9D H9D 1.0000 . ?
C10D H10A 0.9900 . ?
C10D H10B 0.9900 . ?
C01A S01A 1.518(13) . ?
C01A S02A 1.554(12) . ?
C01B S01B 1.51(5) . ?
C01B S02B 1.55(5) . ?
C02A S03A 1.540(9) . ?
C02A S04A 1.547(9) . ?
C02B S04B 1.49(3) . ?
C02B S03B 1.52(3) . ?
C03A S05 1.451(10) . ?
C03A S05 1.451(10) 5_676 ?
C03A S06 1.573(18) . ?
C03A S06 1.573(18) 5_676 ?
C03A S07 1.592(5) 5_676 ?
C03A S07 1.592(5) . ?
S05 S07 0.67(2) . ?
S05 S06 0.92(4) . ?
S06 S07 1.58(3) . ?
